data_2237179
loop_
_publ_author_name
'Thanigaimani, Kaliyaperumal'
'Farhadikoutenaei, Abbas'
'Arshad, Suhana'
'Razak, Ibrahim Abdul'

_publ_section_title
;
 2-Amino-5-methylpyridinium 4-chlorobenzoate
;
_journal_coeditor_code IS5231
_journal_issue 1
_journal_name_full 'Acta Crystallographica Section E'
_journal_page_first o134
_journal_page_last o135
_journal_paper_doi 10.1107/S1600536812051021
_journal_volume 69
_journal_year 2013
_chemical_formula_iupac 'C6 H9 N2 +, C7 H4 Cl O2 -'
_chemical_formula_moiety 'C6 H9 N2 +, C7 H4 Cl O2 -'
_chemical_formula_sum 'C13 H13 Cl N2 O2'
_chemical_formula_weight 264.70
_chemical_name_systematic
;
2-Amino-5-methylpyridinium 4-chlorobenzoate
;
_space_group_IT_number 14
_symmetry_cell_setting monoclinic
_symmetry_space_group_name_Hall '-P 2ybc'
_symmetry_space_group_name_H-M 'P 1 21/c 1'
_atom_sites_solution_hydrogens geom
_atom_sites_solution_primary direct
_atom_sites_solution_secondary difmap
_audit_creation_method SHELXL-97
_cell_angle_alpha 90.00
_cell_angle_beta 102.335(2)
_cell_angle_gamma 90.00
_cell_formula_units_Z 4
_cell_length_a 9.8510(6)
_cell_length_b 10.7707(8)
_cell_length_c 12.2123(7)
_cell_measurement_reflns_used 3497
_cell_measurement_temperature 297(2)
_cell_measurement_theta_max 26.85
_cell_measurement_theta_min 2.55
_cell_volume 1265.84(14)
_computing_cell_refinement 'SAINT (Bruker, 2009)'
_computing_data_collection 'APEX2 (Bruker, 2009)'
_computing_data_reduction 'SAINT (Bruker, 2009)'
_computing_molecular_graphics 'SHELXTL (Sheldrick, 2008)'
_computing_publication_material
;
SHELXTL (Sheldrick, 2008) and PLATON (Spek, 2009)
;
_computing_structure_refinement 'SHELXTL (Sheldrick, 2008)'
_computing_structure_solution 'SHELXTL (Sheldrick, 2008)'
_diffrn_ambient_temperature 297(2)
_diffrn_measured_fraction_theta_full 0.989
_diffrn_measured_fraction_theta_max 0.989
_diffrn_measurement_device_type
;
Bruker SMART APEXII DUO CCD area-detector
;
_diffrn_measurement_method '\f and \w scans'
_diffrn_radiation_monochromator graphite
_diffrn_radiation_source 'fine-focus sealed tube'
_diffrn_radiation_type MoK\a
_diffrn_radiation_wavelength 0.71073
_diffrn_reflns_av_R_equivalents 0.0338
_diffrn_reflns_av_sigmaI/netI 0.0337
_diffrn_reflns_limit_h_max 15
_diffrn_reflns_limit_h_min -14
_diffrn_reflns_limit_k_max 16
_diffrn_reflns_limit_k_min -16
_diffrn_reflns_limit_l_max 17
_diffrn_reflns_limit_l_min -18
_diffrn_reflns_number 17572
_diffrn_reflns_theta_full 32.76
_diffrn_reflns_theta_max 32.76
_diffrn_reflns_theta_min 2.55
_diffrn_standards_number 0
_exptl_absorpt_coefficient_mu 0.297
_exptl_absorpt_correction_T_max 0.9630
_exptl_absorpt_correction_T_min 0.8762
_exptl_absorpt_correction_type multi-scan
_exptl_absorpt_process_details '(<i>SADABS</i>; Bruker, 2009)'
_exptl_crystal_colour colourless
_exptl_crystal_density_diffrn 1.389
_exptl_crystal_density_method 'not measured'
_exptl_crystal_description plate
_exptl_crystal_F_000 552
_exptl_crystal_size_max 0.46
_exptl_crystal_size_mid 0.25
_exptl_crystal_size_min 0.13
_refine_diff_density_max 0.303
_refine_diff_density_min -0.306
_refine_ls_extinction_method none
_refine_ls_goodness_of_fit_ref 1.039
_refine_ls_hydrogen_treatment mixed
_refine_ls_matrix_type full
_refine_ls_number_parameters 176
_refine_ls_number_reflns 4628
_refine_ls_number_restraints 0
_refine_ls_restrained_S_all 1.039
_refine_ls_R_factor_all 0.0798
_refine_ls_R_factor_gt 0.0468
_refine_ls_shift/su_max 0.000
_refine_ls_shift/su_mean 0.000
_refine_ls_structure_factor_coef Fsqd
_refine_ls_weighting_details 'calc w=1/[\s^2^(Fo^2^)+(0.0608P)^2^+0.1513P] where P=(Fo^2^+2Fc^2^)/3'
_refine_ls_weighting_scheme calc
_refine_ls_wR_factor_gt 0.1207
_refine_ls_wR_factor_ref 0.1391
_reflns_number_gt 2976
_reflns_number_total 4628
_reflns_threshold_expression I>2\s(I)
_cod_data_source_file is5231.cif
_cod_data_source_block I
_cod_original_sg_symbol_H-M 'P 21/c'
_cod_database_code 2237179
_cod_database_fobs_code 2237179

loop_
_symmetry_equiv_pos_as_xyz
'x, y, z'
'-x, y+1/2, -z+1/2'
'-x, -y, -z'
'x, -y-1/2, z-1/2'

loop_
_atom_site_type_symbol
_atom_site_label
_atom_site_fract_x
_atom_site_fract_y
_atom_site_fract_z
_atom_site_U_iso_or_equiv
_atom_site_adp_type
_atom_site_calc_flag
_atom_site_refinement_flags
_atom_site_occupancy
_atom_site_symmetry_multiplicity
Cl Cl1 -0.02173(5) 0.82984(4) 0.23669(4) 0.07093(17) Uani d . 1 1
O O1 0.41482(11) 0.36071(10) 0.43150(8) 0.0468(2) Uani d . 1 1
O O2 0.29316(12) 0.37788(10) 0.56405(8) 0.0521(3) Uani d . 1 1
N N1 0.54982(12) 0.32374(10) 0.06443(9) 0.0384(2) Uani d . 1 1
N N2 0.44920(16) 0.28252(14) 0.21480(12) 0.0534(3) Uani d . 1 1
C C1 0.53584(14) 0.34947(12) 0.16960(11) 0.0393(3) Uani d . 1 1
C C2 0.61705(15) 0.44688(14) 0.22692(12) 0.0462(3) Uani d . 1 1
H H2A 0.6104 0.4672 0.2996 0.055 Uiso calc R 1 1
C C3 0.70468(15) 0.51067(14) 0.17600(13) 0.0490(3) Uani d . 1 1
H H3A 0.7581 0.5743 0.2148 0.059 Uiso calc R 1 1
C C4 0.71723(14) 0.48309(13) 0.06545(12) 0.0452(3) Uani d . 1 1
C C5 0.63774(14) 0.38868(13) 0.01390(11) 0.0416(3) Uani d . 1 1
H H5A 0.6435 0.3675 -0.0588 0.050 Uiso calc R 1 1
C C6 0.81460(18) 0.55543(18) 0.01020(17) 0.0643(4) Uani d . 1 1
H H6A 0.8137 0.5209 -0.0624 0.096 Uiso calc R 1 1
H H6B 0.9070 0.5510 0.0555 0.096 Uiso calc R 1 1
H H6C 0.7853 0.6406 0.0022 0.096 Uiso calc R 1 1
C C7 0.14475(15) 0.57790(14) 0.46421(12) 0.0449(3) Uani d . 1 1
H H7A 0.1323 0.5510 0.5338 0.054 Uiso calc R 1 1
C C8 0.06266(16) 0.67279(15) 0.40995(14) 0.0530(4) Uani d . 1 1
H H8A -0.0053 0.7091 0.4420 0.064 Uiso calc R 1 1
C C9 0.08322(14) 0.71276(13) 0.30744(12) 0.0452(3) Uani d . 1 1
C C10 0.18420(16) 0.66134(13) 0.25949(12) 0.0452(3) Uani d . 1 1
H H10A 0.1978 0.6902 0.1909 0.054 Uiso calc R 1 1
C C11 0.26556(14) 0.56587(12) 0.31472(11) 0.0399(3) Uani d . 1 1
H H11A 0.3344 0.5309 0.2830 0.048 Uiso calc R 1 1
C C12 0.24526(12) 0.52207(11) 0.41692(10) 0.0336(2) Uani d . 1 1
C C13 0.32454(13) 0.41235(11) 0.47546(10) 0.0356(3) Uani d . 1 1
H H1N1 0.4981(19) 0.2561(18) 0.0206(15) 0.067(5) Uiso d . 1 1
H H2N2 0.393(2) 0.227(2) 0.1687(17) 0.075(6) Uiso d . 1 1
H H1N2 0.4328(19) 0.3062(17) 0.2770(17) 0.060(5) Uiso d . 1 1

loop_
_atom_site_aniso_label
_atom_site_aniso_U_11
_atom_site_aniso_U_22
_atom_site_aniso_U_33
_atom_site_aniso_U_12
_atom_site_aniso_U_13
_atom_site_aniso_U_23
Cl1 0.0665(3) 0.0571(3) 0.0817(3) 0.02362(19) -0.0011(2) 0.0172(2)
O1 0.0589(6) 0.0468(5) 0.0353(5) 0.0185(4) 0.0114(4) 0.0030(4)
O2 0.0713(7) 0.0503(6) 0.0373(5) 0.0150(5) 0.0171(5) 0.0093(4)
N1 0.0453(6) 0.0363(5) 0.0330(5) 0.0000(4) 0.0069(4) -0.0063(4)
N2 0.0695(8) 0.0554(8) 0.0388(6) -0.0138(7) 0.0196(6) -0.0123(6)
C1 0.0468(7) 0.0369(6) 0.0332(6) 0.0043(5) 0.0063(5) -0.0056(5)
C2 0.0529(8) 0.0457(7) 0.0384(7) 0.0010(6) 0.0060(6) -0.0134(6)
C3 0.0460(7) 0.0418(7) 0.0564(8) -0.0020(6) 0.0050(6) -0.0140(6)
C4 0.0424(7) 0.0400(7) 0.0532(8) 0.0028(5) 0.0102(6) -0.0018(6)
C5 0.0457(7) 0.0415(7) 0.0380(6) 0.0048(5) 0.0101(5) -0.0026(5)
C6 0.0588(9) 0.0611(10) 0.0768(12) -0.0101(8) 0.0231(8) -0.0026(9)
C7 0.0498(7) 0.0446(7) 0.0428(7) 0.0064(6) 0.0157(6) 0.0043(6)
C8 0.0503(8) 0.0513(8) 0.0608(9) 0.0148(6) 0.0195(7) 0.0036(7)
C9 0.0414(7) 0.0365(6) 0.0533(8) 0.0052(5) -0.0001(6) 0.0030(6)
C10 0.0534(8) 0.0405(7) 0.0408(7) 0.0040(6) 0.0083(6) 0.0073(5)
C11 0.0442(6) 0.0379(6) 0.0389(6) 0.0053(5) 0.0117(5) 0.0023(5)
C12 0.0365(6) 0.0295(5) 0.0330(6) -0.0017(4) 0.0036(4) -0.0022(4)
C13 0.0453(6) 0.0314(6) 0.0280(5) 0.0013(5) 0.0029(5) -0.0029(4)

loop_
_atom_type_symbol
_atom_type_description
_atom_type_scat_dispersion_real
_atom_type_scat_dispersion_imag
_atom_type_scat_source
C C 0.0033 0.0016 'International Tables Vol C Tables 4.2.6.8 and 6.1.1.4'
H H 0.0000 0.0000 'International Tables Vol C Tables 4.2.6.8 and 6.1.1.4'
N N 0.0061 0.0033 'International Tables Vol C Tables 4.2.6.8 and 6.1.1.4'
O O 0.0106 0.0060 'International Tables Vol C Tables 4.2.6.8 and 6.1.1.4'
Cl Cl 0.1484 0.1585 'International Tables Vol C Tables 4.2.6.8 and 6.1.1.4'

loop_
_geom_angle_atom_site_label_1
_geom_angle_atom_site_label_2
_geom_angle_atom_site_label_3
_geom_angle
C1 N1 C5 122.05(12)
C1 N1 H1N1 121.7(10)
C5 N1 H1N1 116.2(10)
C1 N2 H2N2 117.2(12)
C1 N2 H1N2 118.2(13)
H2N2 N2 H1N2 122.3(17)
N2 C1 N1 119.39(13)
N2 C1 C2 123.06(13)
N1 C1 C2 117.55(13)
C3 C2 C1 119.92(13)
C3 C2 H2A 120.0
C1 C2 H2A 120.0
C2 C3 C4 121.78(13)
C2 C3 H3A 119.1
C4 C3 H3A 119.1
C5 C4 C3 116.24(13)
C5 C4 C6 122.81(14)
C3 C4 C6 120.95(14)
C4 C5 N1 122.46(13)
C4 C5 H5A 118.8
N1 C5 H5A 118.8
C4 C6 H6A 109.5
C4 C6 H6B 109.5
H6A C6 H6B 109.5
C4 C6 H6C 109.5
H6A C6 H6C 109.5
H6B C6 H6C 109.5
C8 C7 C12 121.22(13)
C8 C7 H7A 119.4
C12 C7 H7A 119.4
C9 C8 C7 118.80(13)
C9 C8 H8A 120.6
C7 C8 H8A 120.6
C10 C9 C8 121.41(13)
C10 C9 Cl1 119.23(12)
C8 C9 Cl1 119.36(11)
C9 C10 C11 119.16(13)
C9 C10 H10A 120.4
C11 C10 H10A 120.4
C10 C11 C12 120.66(12)
C10 C11 H11A 119.7
C12 C11 H11A 119.7
C7 C12 C11 118.71(12)
C7 C12 C13 119.06(11)
C11 C12 C13 122.18(11)
O2 C13 O1 124.56(12)
O2 C13 C12 116.49(11)
O1 C13 C12 118.93(11)

loop_
_geom_bond_atom_site_label_1
_geom_bond_atom_site_label_2
_geom_bond_distance
Cl1 C9 1.7390(14)
O1 C13 1.2619(16)
O2 C13 1.2436(16)
N1 C1 1.3495(16)
N1 C5 1.3596(18)
N1 H1N1 0.98(2)
N2 C1 1.3245(19)
N2 H2N2 0.92(2)
N2 H1N2 0.85(2)
C1 C2 1.4113(19)
C2 C3 1.354(2)
C2 H2A 0.9300
C3 C4 1.413(2)
C3 H3A 0.9300
C4 C5 1.3539(19)
C4 C6 1.503(2)
C5 H5A 0.9300
C6 H6A 0.9600
C6 H6B 0.9600
C6 H6C 0.9600
C7 C8 1.382(2)
C7 C12 1.3856(18)
C7 H7A 0.9300
C8 C9 1.379(2)
C8 H8A 0.9300
C9 C10 1.374(2)
C10 C11 1.3870(18)
C10 H10A 0.9300
C11 C12 1.3881(18)
C11 H11A 0.9300
C12 C13 1.5097(16)

loop_
_geom_hbond_atom_site_label_D
_geom_hbond_atom_site_label_H
_geom_hbond_atom_site_label_A
_geom_hbond_site_symmetry_A
_geom_hbond_distance_DH
_geom_hbond_distance_HA
_geom_hbond_distance_DA
_geom_hbond_angle_DHA
_geom_hbond_publ_flag
N2 H1N2 O1 . 0.85(2) 2.02(2) 2.8654(18) 174.1(19) yes
N1 H1N1 O1 4_565 0.98(2) 1.75(2) 2.7255(14) 174.1(16) yes
N2 H2N2 O2 4_565 0.92(2) 1.83(2) 2.7437(17) 172.7(18) yes
C2 H2A O2 3_666 0.93 2.40 3.1459(18) 137 yes

loop_
_geom_torsion_atom_site_label_1
_geom_torsion_atom_site_label_2
_geom_torsion_atom_site_label_3
_geom_torsion_atom_site_label_4
_geom_torsion
C5 N1 C1 N2 -179.57(13)
C5 N1 C1 C2 -0.37(19)
N2 C1 C2 C3 179.28(15)
N1 C1 C2 C3 0.1(2)
C1 C2 C3 C4 0.4(2)
C2 C3 C4 C5 -0.6(2)
C2 C3 C4 C6 179.69(15)
C3 C4 C5 N1 0.3(2)
C6 C4 C5 N1 -179.95(14)
C1 N1 C5 C4 0.1(2)
C12 C7 C8 C9 -0.7(2)
C7 C8 C9 C10 -0.8(2)
C7 C8 C9 Cl1 178.64(12)
C8 C9 C10 C11 1.0(2)
Cl1 C9 C10 C11 -178.43(11)
C9 C10 C11 C12 0.3(2)
C8 C7 C12 C11 2.0(2)
C8 C7 C12 C13 -175.35(13)
C10 C11 C12 C7 -1.8(2)
C10 C11 C12 C13 175.48(12)
C7 C12 C13 O2 0.45(17)
C11 C12 C13 O2 -176.81(12)
C7 C12 C13 O1 179.13(12)
C11 C12 C13 O1 1.87(18)

loop_
_cod_related_entry_id
_cod_related_entry_database
_cod_related_entry_code
1 ChemSpider 30658284
